data_2011874
loop_
_publ_author_name
'Elmali, Ayhan'
'Elerman, Yal\;c\?in'
'Svoboda, Ingrid'

_publ_section_title
;
 5-Chloro-<i>N</i>-(2-hydroxy-5-methylphenyl)salicylaldimine
;
_journal_issue 4
_journal_name_full 'Acta Crystallographica Section C'
_journal_page_first 485
_journal_page_last 486
_journal_paper_doi 10.1107/S0108270101000993
_journal_volume 57
_journal_year 2001
_chemical_formula_moiety 'C14 H12 Cl N O2'
_chemical_formula_sum 'C14 H12 Cl N O2'
_chemical_formula_weight 261.70
_chemical_name_systematic
;
 ?
;
_space_group_IT_number 14
_symmetry_cell_setting monoclinic
_symmetry_space_group_name_Hall '-P 2yn'
_symmetry_space_group_name_H-M 'P 1 21/n 1'
_audit_creation_method SHELXL-97
_cell_angle_alpha 90.00
_cell_angle_beta 93.01(2)
_cell_angle_gamma 90.00
_cell_formula_units_Z 4
_cell_length_a 5.966(3)
_cell_length_b 13.392(2)
_cell_length_c 14.898(3)
_cell_measurement_reflns_used 25
_cell_measurement_temperature 303(2)
_cell_measurement_theta_max 15.16
_cell_measurement_theta_min 3.03
_cell_volume 1188.7(7)
_computing_cell_refinement
;
CAD-4 Diffractometer Control Software
;
_computing_data_collection
;
CAD-4 Diffractometer Control Software (Enraf-Nonius, 1993)
;
_computing_data_reduction 'X-RED (Stoe & Cie, 1991)'
_computing_molecular_graphics 'ORTEP-3 (Farrugia, 1997)'
_computing_publication_material SHELXL97
_computing_structure_refinement 'SHELXL97 (Sheldrick, 1997)'
_computing_structure_solution 'SHELXS97 (Sheldrick, 1997)'
_diffrn_ambient_temperature 303(2)
_diffrn_measured_fraction_theta_full .953
_diffrn_measured_fraction_theta_max .953
_diffrn_measurement_device_type 'Nonius CAD4'
_diffrn_measurement_method \w/2\q
_diffrn_radiation_monochromator graphite
_diffrn_radiation_source 'fine-focus sealed tube'
_diffrn_radiation_type MoK\a
_diffrn_radiation_wavelength .71073
_diffrn_reflns_av_R_equivalents .0115
_diffrn_reflns_av_sigmaI/netI .0136
_diffrn_reflns_limit_h_max 7
_diffrn_reflns_limit_h_min -7
_diffrn_reflns_limit_k_max 0
_diffrn_reflns_limit_k_min -16
_diffrn_reflns_limit_l_max 18
_diffrn_reflns_limit_l_min -18
_diffrn_reflns_number 4649
_diffrn_reflns_theta_full 25.99
_diffrn_reflns_theta_max 25.99
_diffrn_reflns_theta_min 2.05
_diffrn_standards_decay_% 4.7
_diffrn_standards_interval_time 120
_diffrn_standards_number 3
_exptl_absorpt_coefficient_mu .313
_exptl_absorpt_correction_type none
_exptl_crystal_colour orange
_exptl_crystal_density_diffrn 1.462
_exptl_crystal_density_method 'not measured'
_exptl_crystal_description prism
_exptl_crystal_F_000 544
_exptl_crystal_size_max .55
_exptl_crystal_size_mid .25
_exptl_crystal_size_min .23
_refine_diff_density_max .224
_refine_diff_density_min -.395
_refine_ls_extinction_method none
_refine_ls_goodness_of_fit_ref 1.069
_refine_ls_hydrogen_treatment mixed
_refine_ls_matrix_type full
_refine_ls_number_parameters 197
_refine_ls_number_reflns 2331
_refine_ls_number_restraints 0
_refine_ls_restrained_S_all 1.069
_refine_ls_R_factor_all .0420
_refine_ls_R_factor_gt .0370
_refine_ls_shift/su_max .002
_refine_ls_shift/su_mean .000
_refine_ls_structure_factor_coef Fsqd
_refine_ls_weighting_details 'w = 1/[\s^2^(Fo^2^)+(0.0630P)^2^+0.4009P] where P=(Fo^2^+2Fc^2^)/3'
_refine_ls_weighting_scheme calc
_refine_ls_wR_factor_ref .1063
_reflns_number_gt 2069
_reflns_number_total 2331
_reflns_threshold_expression I>2\s(I)
_cod_data_source_file fr1313.cif
_cod_data_source_block I
_cod_depositor_comments
;
The following automatic conversions were performed:

'_refine_ls_weighting_scheme' value 'calc w =
1/[\s^2^(Fo^2^)+(0.0630P)^2^+0.4009P] where P=(Fo^2^+2Fc^2^)/3' was
changed to 'calc'. New tag '_refine_ls_weighting_details' was
created. The value of the new tag was set to 'w =
1/[\s^2^(Fo^2^)+(0.0630P)^2^+0.4009P] where P=(Fo^2^+2Fc^2^)/3'.

Automatic conversion script
Id: cif_fix_values 3143 2015-03-26 13:38:13Z robertas 
;
_cod_original_cell_volume 1188.6(7)
_cod_original_sg_symbol_H-M 'P 21/n'
_cod_database_code 2011874
_cod_database_fobs_code 2011874

loop_
_symmetry_equiv_pos_as_xyz
'x, y, z'
'-x+1/2, y+1/2, -z+1/2'
'-x, -y, -z'
'x-1/2, -y-1/2, z-1/2'

loop_
_atom_site_label
_atom_site_fract_x
_atom_site_fract_y
_atom_site_fract_z
_atom_site_U_iso_or_equiv
_atom_site_adp_type
_atom_site_calc_flag
_atom_site_refinement_flags
_atom_site_occupancy
_atom_site_disorder_assembly
_atom_site_disorder_group
_atom_site_type_symbol
C1 .8085(2) .19468(11) .23099(9) .0287(3) Uani d . 1 . . C
C2 1.0110(3) .16617(13) .27922(10) .0347(4) Uani d . 1 . . C
H2 1.046(3) .1995(14) .3357(14) .042 Uiso d . 1 . . H
C3 1.1444(3) .09169(13) .24947(11) .0358(4) Uani d . 1 . . C
H3 1.284(3) .0725(15) .2832(13) .043 Uiso d . 1 . . H
C4 1.0847(3) .04033(12) .17018(11) .0336(3) Uani d . 1 . . C
C5 .8929(3) .06511(13) .12031(10) .0340(3) Uani d . 1 . . C
H5 .859(3) .0317(14) .0660(14) .041 Uiso d . 1 . . H
C6 .7536(2) .14262(12) .14911(9) .0293(3) Uani d . 1 . . C
C7 .5615(2) .16998(12) .09308(10) .0308(3) Uani d . 1 . . C
H7 .533(3) .1340(14) .0388(13) .037 Uiso d . 1 . . H
C8 .2344(2) .28099(11) .06966(9) .0270(3) Uani d . 1 . . C
C9 .1628(2) .25504(11) -.01796(9) .0277(3) Uani d . 1 . . C
C10 -.0352(2) .29815(13) -.05427(10) .0342(3) Uani d . 1 . . C
H10 -.084(3) .2792(14) -.1154(13) .041 Uiso d . 1 . . H
C11 -.1558(3) .36544(13) -.00581(11) .0364(4) Uani d . 1 . . C
H11 -.292(3) .3964(15) -.0333(13) .044 Uiso d . 1 . . H
C12 -.0858(2) .39311(12) .08108(10) .0331(3) Uani d . 1 . . C
C13 .1103(2) .34971(12) .11741(10) .0315(3) Uani d . 1 . . C
H13 .158(3) .3654(14) .1760(13) .038 Uiso d . 1 . . H
C14 -.2186(3) .46653(15) .13273(14) .0451(4) Uani d . 1 . . C
H14A -.184(4) .5292(19) .1209(15) .054 Uiso d . 1 . . H
H14B -.189(4) .4607(16) .1953(17) .054 Uiso d . 1 . . H
H14C -.368(4) .4502(16) .1303(15) .054 Uiso d . 1 . . H
N1 .4295(2) .24208(10) .11578(8) .0290(3) Uani d . 1 . . N
H1N .479(3) .2684(14) .1696(13) .035 Uiso d . 1 . . H
O1 .68096(17) .26534(9) .26019(7) .0355(3) Uani d . 1 . . O
O2 .28311(18) .18971(9) -.06613(7) .0361(3) Uani d . 1 . . O
H2O .2440 .1942 -.1196 .043 Uiso calc R 1 . . H
Cl1 1.26096(7) -.05462(4) .13498(3) .04943(17) Uani d . 1 . . Cl

loop_
_atom_site_aniso_label
_atom_site_aniso_U_11
_atom_site_aniso_U_22
_atom_site_aniso_U_33
_atom_site_aniso_U_12
_atom_site_aniso_U_13
_atom_site_aniso_U_23
C1 .0218(7) .0384(8) .0256(7) -.0038(6) -.0020(5) .0046(6)
C2 .0268(7) .0471(9) .0289(7) -.0017(6) -.0091(6) -.0004(6)
C3 .0246(7) .0480(9) .0337(8) .0008(6) -.0089(6) .0049(7)
C4 .0277(7) .0382(8) .0345(8) .0025(6) -.0017(6) .0037(6)
C5 .0303(8) .0423(9) .0287(8) .0004(6) -.0056(6) -.0008(6)
C6 .0224(7) .0387(8) .0262(7) -.0028(6) -.0047(5) .0041(6)
C7 .0251(7) .0406(8) .0260(7) -.0019(6) -.0046(5) .0012(6)
C8 .0191(6) .0346(7) .0270(7) -.0033(5) -.0026(5) .0041(5)
C9 .0214(7) .0345(7) .0269(7) -.0009(5) -.0011(5) .0022(6)
C10 .0265(7) .0454(9) .0298(8) .0023(6) -.0071(6) .0012(6)
C11 .0257(7) .0434(9) .0394(8) .0052(6) -.0048(6) .0048(7)
C12 .0266(7) .0332(8) .0398(8) -.0007(6) .0037(6) .0013(6)
C13 .0281(7) .0374(8) .0286(7) -.0038(6) -.0008(6) -.0020(6)
C14 .0385(10) .0407(10) .0566(12) .0030(8) .0082(8) -.0062(8)
N1 .0210(6) .0417(7) .0238(6) -.0027(5) -.0049(5) .0009(5)
O1 .0288(5) .0492(7) .0277(5) .0040(5) -.0052(4) -.0032(5)
O2 .0320(6) .0516(7) .0240(5) .0108(5) -.0058(4) -.0032(5)
Cl1 .0454(3) .0539(3) .0481(3) .01850(19) -.00622(19) -.00399(19)

loop_
_atom_type_symbol
_atom_type_description
_atom_type_scat_dispersion_real
_atom_type_scat_dispersion_imag
_atom_type_scat_source
C C .0033 .0016 'International Tables Vol C Tables 4.2.6.8 and 6.1.1.4'
H H .0000 .0000 'International Tables Vol C Tables 4.2.6.8 and 6.1.1.4'
N N .0061 .0033 'International Tables Vol C Tables 4.2.6.8 and 6.1.1.4'
O O .0106 .0060 'International Tables Vol C Tables 4.2.6.8 and 6.1.1.4'
Cl Cl .1484 .1585 'International Tables Vol C Tables 4.2.6.8 and 6.1.1.4'

loop_
_geom_angle_atom_site_label_1
_geom_angle_atom_site_label_2
_geom_angle_atom_site_label_3
_geom_angle
_geom_angle_publ_flag
O1 C1 C2 121.37(13) y
O1 C1 C6 121.86(12) y
C2 C1 C6 116.77(14) ?
C3 C2 C1 121.71(14) ?
C3 C2 H2 121.1(12) ?
C1 C2 H2 117.1(12) ?
C2 C3 C4 120.50(14) ?
C2 C3 H3 121.2(11) ?
C4 C3 H3 118.3(11) ?
C5 C4 C3 120.48(15) ?
C5 C4 Cl1 120.75(13) y
C3 C4 Cl1 118.77(12) y
C4 C5 C6 120.08(14) ?
C4 C5 H5 119.2(12) ?
C6 C5 H5 120.6(12) ?
C5 C6 C1 120.44(13) ?
C5 C6 C7 118.55(14) ?
C1 C6 C7 120.97(14) ?
N1 C7 C6 121.05(14) y
N1 C7 H7 121.1(11) ?
C6 C7 H7 117.9(11) ?
C9 C8 C13 119.67(13) ?
C9 C8 N1 124.37(13) y
C13 C8 N1 115.96(13) y
O2 C9 C8 120.61(12) y
O2 C9 C10 121.34(13) y
C8 C9 C10 118.05(14) ?
C11 C10 C9 121.36(14) ?
C11 C10 H10 121.3(11) ?
C9 C10 H10 117.4(11) ?
C10 C11 C12 121.44(14) ?
C10 C11 H11 120.0(11) ?
C12 C11 H11 118.6(11) ?
C11 C12 C13 117.19(14) ?
C11 C12 C14 120.77(15) ?
C13 C12 C14 122.04(15) ?
C12 C13 C8 122.28(14) ?
C12 C13 H13 118.9(12) ?
C8 C13 H13 118.8(12) ?
C12 C14 H14A 112.8(15) ?
C12 C14 H14B 112.2(13) ?
H14A C14 H14B 104.1(19) ?
C12 C14 H14C 111.2(14) ?
H14A C14 H14C 117(2) ?
H14B C14 H14C 98.6(19) ?
C7 N1 C8 129.67(13) y
C7 N1 H1N 110.2(12) ?
C8 N1 H1N 120.1(12) ?
C9 O2 H2O 109.5 ?

loop_
_geom_bond_atom_site_label_1
_geom_bond_atom_site_label_2
_geom_bond_site_symmetry_2
_geom_bond_distance
_geom_bond_publ_flag
C1 O1 . 1.3033(18) y
C1 C2 . 1.425(2) ?
C1 C6 . 1.428(2) ?
C2 C3 . 1.364(2) ?
C2 H2 . .97(2) ?
C3 C4 . 1.397(2) ?
C3 H3 . .98(2) ?
C4 C5 . 1.372(2) ?
C4 Cl1 . 1.7479(17) y
C5 C6 . 1.411(2) ?
C5 H5 . .94(2) ?
C6 C7 . 1.430(2) ?
C7 N1 . 1.302(2) y
C7 H7 . .949(19) ?
C8 C9 . 1.396(2) ?
C8 C13 . 1.399(2) ?
C8 N1 . 1.4189(18) y
C9 O2 . 1.3602(18) y
C9 C10 . 1.398(2) ?
C10 C11 . 1.381(2) ?
C10 H10 . .975(19) ?
C11 C12 . 1.390(2) ?
C11 H11 . .98(2) ?
C12 C13 . 1.390(2) ?
C12 C14 . 1.500(2) ?
C13 H13 . .928(19) ?
C14 H14A . .88(2) ?
C14 H14B . .94(2) ?
C14 H14C . .91(2) ?
N1 H1N . .910(19) ?
O2 H2O . .8200 ?

loop_
_geom_torsion_atom_site_label_1
_geom_torsion_atom_site_label_2
_geom_torsion_atom_site_label_3
_geom_torsion_atom_site_label_4
_geom_torsion
O1 C1 C2 C3 179.44(14)
C6 C1 C2 C3 -1.0(2)
C1 C2 C3 C4 -.4(2)
C2 C3 C4 C5 1.0(2)
C2 C3 C4 Cl1 -179.90(13)
C3 C4 C5 C6 -.3(2)
Cl1 C4 C5 C6 -179.33(12)
C4 C5 C6 C1 -1.1(2)
C4 C5 C6 C7 176.71(14)
O1 C1 C6 C5 -178.71(13)
C2 C1 C6 C5 1.7(2)
O1 C1 C6 C7 3.5(2)
C2 C1 C6 C7 -176.05(14)
C5 C6 C7 N1 -178.87(14)
C1 C6 C7 N1 -1.0(2)
C13 C8 C9 O2 178.84(13)
N1 C8 C9 O2 -1.1(2)
C13 C8 C9 C10 -1.1(2)
N1 C8 C9 C10 178.91(13)
O2 C9 C10 C11 -179.17(14)
C8 C9 C10 C11 .8(2)
C9 C10 C11 C12 .0(3)
C10 C11 C12 C13 -.4(2)
C10 C11 C12 C14 179.84(16)
C11 C12 C13 C8 .0(2)
C14 C12 C13 C8 179.81(15)
C9 C8 C13 C12 .7(2)
N1 C8 C13 C12 -179.29(13)
C6 C7 N1 C8 179.20(13)
C9 C8 N1 C7 -8.7(2)
C13 C8 N1 C7 171.37(15)

loop_
_cod_related_entry_id
_cod_related_entry_database
_cod_related_entry_code
1 ChemSpider 30652316
